data_4502509
loop_
_publ_author_name
'Bai, Shi-Qiang'
'Leelasubcharoen, Somying'
'Chen, Xin'
'Koh, Lip Lin'
'Zuo, Jing-Lin'
'Hor, T. S. Andy'

_publ_section_title
;
 Crystallographic Elucidation of Chiral and Helical Cu(II) Polymers
 Assembled from a Heterodifunctional 1,2,3-Triazole Ligand&#x2020;
;
_journal_issue 4
_journal_name_full 'Crystal Growth &amp; Design'
_journal_page_first 1715
_journal_paper_doi 10.1021/cg901327m
_journal_volume 10
_journal_year 2010
_chemical_formula_sum 'C15 H15 Cl2 Cu N7 O2'
_chemical_formula_weight 459.78
_chemical_name_systematic
; 
 ? 
;
_space_group_IT_number 14
_symmetry_cell_setting monoclinic
_symmetry_space_group_name_Hall '-P 2ybc'
_symmetry_space_group_name_H-M 'P 1 21/c 1'
_atom_sites_solution_hydrogens geom
_atom_sites_solution_primary direct
_atom_sites_solution_secondary difmap
_audit_creation_method SHELXL-97
_cell_angle_alpha 90.00
_cell_angle_beta 98.6460(10)
_cell_angle_gamma 90.00
_cell_formula_units_Z 4
_cell_length_a 16.2227(7)
_cell_length_b 7.6442(3)
_cell_length_c 14.5166(6)
_cell_measurement_reflns_used 8827
_cell_measurement_temperature 100(2)
_cell_measurement_theta_max 27.47
_cell_measurement_theta_min 2.54
_cell_volume 1779.74(13)
_computing_cell_refinement 'Bruker SMART'
_computing_data_collection 'Bruker SMART'
_computing_data_reduction 'Bruker SAINT'
_computing_molecular_graphics 'Bruker SHELXTL'
_computing_publication_material 'Bruker SHELXTL'
_computing_structure_refinement 'SHELXL-97 (Sheldrick, 1997)'
_computing_structure_solution 'SHELXS-97 (Sheldrick, 1990)'
_diffrn_ambient_temperature 100(2)
_diffrn_measured_fraction_theta_full 1.000
_diffrn_measured_fraction_theta_max 1.000
_diffrn_measurement_device_type 'CCD area detector'
_diffrn_measurement_method 'phi and omega scans'
_diffrn_radiation_monochromator graphite
_diffrn_radiation_source 'fine-focus sealed tube'
_diffrn_radiation_type MoK\a
_diffrn_radiation_wavelength 0.71073
_diffrn_reflns_av_R_equivalents 0.0224
_diffrn_reflns_av_sigmaI/netI 0.0239
_diffrn_reflns_limit_h_max 20
_diffrn_reflns_limit_h_min -21
_diffrn_reflns_limit_k_max 9
_diffrn_reflns_limit_k_min -9
_diffrn_reflns_limit_l_max 18
_diffrn_reflns_limit_l_min -9
_diffrn_reflns_number 12124
_diffrn_reflns_theta_full 27.48
_diffrn_reflns_theta_max 27.48
_diffrn_reflns_theta_min 2.54
_exptl_absorpt_coefficient_mu 1.555
_exptl_absorpt_correction_T_max 0.8857
_exptl_absorpt_correction_T_min 0.4763
_exptl_absorpt_correction_type multi-scan
_exptl_absorpt_process_details 'Sadabs, (Sheldrick 2001)'
_exptl_crystal_colour Blue
_exptl_crystal_density_diffrn 1.716
_exptl_crystal_density_meas ?
_exptl_crystal_density_method 'not measured'
_exptl_crystal_description Plate
_exptl_crystal_F_000 932
_exptl_crystal_size_max 0.56
_exptl_crystal_size_mid 0.30
_exptl_crystal_size_min 0.08
_refine_diff_density_max 0.525
_refine_diff_density_min -0.354
_refine_diff_density_rms 0.074
_refine_ls_extinction_method none
_refine_ls_goodness_of_fit_ref 1.059
_refine_ls_hydrogen_treatment mixed
_refine_ls_matrix_type full
_refine_ls_number_parameters 250
_refine_ls_number_reflns 4067
_refine_ls_number_restraints 2
_refine_ls_restrained_S_all 1.059
_refine_ls_R_factor_all 0.0276
_refine_ls_R_factor_gt 0.0266
_refine_ls_shift/su_max 0.001
_refine_ls_shift/su_mean 0.000
_refine_ls_structure_factor_coef Fsqd
_refine_ls_weighting_details 'calc w=1/[\s^2^(Fo^2^)+(0.0356P)^2^+1.4384P] where P=(Fo^2^+2Fc^2^)/3'
_refine_ls_weighting_scheme calc
_refine_ls_wR_factor_gt 0.0703
_refine_ls_wR_factor_ref 0.0708
_reflns_number_gt 3891
_reflns_number_total 4067
_reflns_threshold_expression >2sigma(I)
_cod_data_source_file cg901327m_si_001.cif
_cod_data_source_block 9261a
_cod_depositor_comments
;
The following automatic conversions were performed:

'_symmetry_cell_setting' value 'Monoclinic' changed to 'monoclinic'
according to /home/saulius/struct/CIF-dictionaries/cif_core.dic
dictionary named 'cif_core.dic' version 2.4.2 from
2011-04-26.

'_exptl_absorpt_correction_type' value 'Multi-scan'
changed to 'multi-scan' according to
/home/saulius/struct/CIF-dictionaries/cif_core.dic dictionary named
'cif_core.dic' version 2.4.2 from 2011-04-26.

Automatic conversion script
Id: cif_fix_values 1715 2011-07-08 13:25:40Z adriana 

The following automatic conversions were performed:

'_exptl_crystal_density_meas' value 'Not Measured' was changed to '?'
- the value is perceived as not measured.

Automatic conversion script
Id: cif_fix_values 3008 2015-01-20 13:52:24Z robertas 
;
_cod_original_sg_symbol_H-M P2(1)/c
_cod_database_code 4502509

loop_
_symmetry_equiv_pos_as_xyz
'x, y, z'
'-x, y+1/2, -z+1/2'
'-x, -y, -z'
'x, -y-1/2, z-1/2'

loop_
_atom_site_label
_atom_site_type_symbol
_atom_site_fract_x
_atom_site_fract_y
_atom_site_fract_z
_atom_site_U_iso_or_equiv
_atom_site_adp_type
_atom_site_occupancy
_atom_site_symmetry_multiplicity
_atom_site_calc_flag
_atom_site_refinement_flags
Cu1 Cu 0.201765(11) 0.52960(3) 0.731332(13) 0.01231(7) Uani 1 1 d .
Cl1 Cl 0.12412(3) 0.28539(6) 0.73719(3) 0.02225(10) Uani 1 1 d .
Cl2 Cl 0.21515(2) 0.80774(5) 0.79629(3) 0.01720(9) Uani 1 1 d .
O1 O 0.54398(7) 0.68345(15) 0.58758(8) 0.0153(2) Uani 1 1 d .
N1 N 0.11919(8) 0.62002(18) 0.62308(9) 0.0137(3) Uani 1 1 d .
N2 N 0.27766(8) 0.55997(18) 0.55027(9) 0.0118(3) Uani 1 1 d .
N3 N 0.29946(8) 0.56417(19) 0.64339(9) 0.0138(3) Uani 1 1 d .
N4 N 0.37098(8) 0.64584(19) 0.66209(9) 0.0147(3) Uani 1 1 d .
N5 N 0.61470(8) 0.78423(18) 0.59394(10) 0.0142(3) Uani 1 1 d .
N6 N 0.65001(8) 0.84001(19) 0.67782(9) 0.0151(3) Uani 1 1 d .
N7 N 0.71574(8) 0.93074(18) 0.66444(9) 0.0136(3) Uani 1 1 d .
C1 C 0.05360(10) 0.7117(2) 0.64409(12) 0.0170(3) Uani 1 1 d .
H1 H 0.0485 0.7295 0.7077 0.020 Uiso 1 1 calc R
C2 C -0.00653(10) 0.7810(2) 0.57621(13) 0.0192(3) Uani 1 1 d .
H2 H -0.0518 0.8460 0.5932 0.023 Uiso 1 1 calc R
C3 C -0.00004(10) 0.7547(2) 0.48342(12) 0.0178(3) Uani 1 1 d .
H3 H -0.0404 0.8020 0.4358 0.021 Uiso 1 1 calc R
C4 C 0.06665(10) 0.6577(2) 0.46107(11) 0.0155(3) Uani 1 1 d .
H4 H 0.0722 0.6362 0.3978 0.019 Uiso 1 1 calc R
C5 C 0.12519(9) 0.5926(2) 0.53265(11) 0.0125(3) Uani 1 1 d .
C6 C 0.19712(10) 0.4824(2) 0.51109(11) 0.0135(3) Uani 1 1 d .
H6A H 0.1928 0.3636 0.5372 0.016 Uiso 1 1 calc R
H6B H 0.1940 0.4712 0.4427 0.016 Uiso 1 1 calc R
C7 C 0.33585(10) 0.6380(2) 0.50771(11) 0.0137(3) Uani 1 1 d .
H7 H 0.3359 0.6524 0.4427 0.016 Uiso 1 1 calc R
C8 C 0.39540(10) 0.6924(2) 0.57965(11) 0.0141(3) Uani 1 1 d .
C9 C 0.47098(10) 0.7998(2) 0.57594(12) 0.0164(3) Uani 1 1 d .
H9A H 0.4663 0.8613 0.5154 0.020 Uiso 1 1 calc R
H9B H 0.4769 0.8885 0.6262 0.020 Uiso 1 1 calc R
C10 C 0.65519(9) 0.8396(2) 0.52329(11) 0.0129(3) Uani 1 1 d .
C11 C 0.72243(9) 0.9329(2) 0.57098(11) 0.0125(3) Uani 1 1 d .
C12 C 0.78277(10) 1.0079(2) 0.52312(12) 0.0144(3) Uani 1 1 d .
H12 H 0.8296 1.0691 0.5549 0.017 Uiso 1 1 calc R
C13 C 0.77058(11) 0.9881(2) 0.42770(12) 0.0158(3) Uani 1 1 d .
H13 H 0.8102 1.0364 0.3928 0.019 Uiso 1 1 calc R
C14 C 0.70041(11) 0.8974(2) 0.38004(12) 0.0171(3) Uani 1 1 d .
H14 H 0.6939 0.8895 0.3140 0.020 Uiso 1 1 calc R
C15 C 0.64150(10) 0.8203(2) 0.42610(11) 0.0158(3) Uani 1 1 d .
H15 H 0.5949 0.7584 0.3943 0.019 Uiso 1 1 calc R
O1W O 0.44756(9) 0.7763(2) 0.84629(10) 0.0323(3) Uani 1 1 d D
H1WA H 0.4208(17) 0.741(4) 0.7959(15) 0.048 Uiso 1 1 d D
H1WB H 0.4430(19) 0.884(2) 0.840(2) 0.048 Uiso 1 1 d D

loop_
_atom_site_aniso_label
_atom_site_aniso_U_11
_atom_site_aniso_U_22
_atom_site_aniso_U_33
_atom_site_aniso_U_23
_atom_site_aniso_U_13
_atom_site_aniso_U_12
Cu1 0.00995(11) 0.01572(11) 0.01066(11) 0.00139(7) -0.00036(7) 0.00067(7)
Cl1 0.0206(2) 0.0236(2) 0.0213(2) 0.00499(16) -0.00127(16) -0.00753(16)
Cl2 0.02108(19) 0.01719(19) 0.01257(18) -0.00121(14) 0.00006(14) 0.00121(14)
O1 0.0076(5) 0.0154(5) 0.0228(6) 0.0000(5) 0.0017(4) -0.0029(4)
N1 0.0109(6) 0.0157(6) 0.0139(6) 0.0007(5) -0.0002(5) -0.0006(5)
N2 0.0101(6) 0.0147(6) 0.0103(6) 0.0003(5) 0.0002(5) 0.0000(5)
N3 0.0113(6) 0.0190(7) 0.0110(6) -0.0007(5) 0.0008(5) -0.0008(5)
N4 0.0107(6) 0.0191(7) 0.0143(6) -0.0003(5) 0.0016(5) -0.0008(5)
N5 0.0096(6) 0.0180(7) 0.0148(6) -0.0011(5) 0.0009(5) -0.0029(5)
N6 0.0122(6) 0.0188(7) 0.0139(6) -0.0004(5) 0.0002(5) -0.0013(5)
N7 0.0108(6) 0.0169(6) 0.0129(6) -0.0001(5) 0.0011(5) -0.0009(5)
C1 0.0133(7) 0.0213(8) 0.0162(8) -0.0017(6) 0.0016(6) 0.0005(6)
C2 0.0131(7) 0.0189(8) 0.0253(9) 0.0010(7) 0.0014(6) 0.0029(6)
C3 0.0128(7) 0.0179(8) 0.0211(8) 0.0055(6) -0.0030(6) -0.0012(6)
C4 0.0137(7) 0.0176(7) 0.0145(7) 0.0023(6) -0.0001(6) -0.0043(6)
C5 0.0101(7) 0.0132(7) 0.0141(7) 0.0005(6) 0.0011(5) -0.0035(6)
C6 0.0104(7) 0.0155(7) 0.0141(7) -0.0015(6) 0.0003(6) -0.0026(6)
C7 0.0120(7) 0.0161(7) 0.0134(7) 0.0017(6) 0.0030(6) 0.0014(6)
C8 0.0107(7) 0.0165(7) 0.0153(7) 0.0012(6) 0.0022(6) 0.0007(6)
C9 0.0114(7) 0.0162(7) 0.0216(8) 0.0022(6) 0.0026(6) 0.0011(6)
C10 0.0110(7) 0.0129(7) 0.0147(7) 0.0004(6) 0.0017(6) 0.0005(6)
C11 0.0108(7) 0.0134(7) 0.0129(7) -0.0015(6) 0.0003(6) 0.0009(6)
C12 0.0124(7) 0.0134(7) 0.0175(8) -0.0014(6) 0.0030(6) -0.0011(6)
C13 0.0172(8) 0.0139(7) 0.0175(8) 0.0009(6) 0.0063(6) 0.0007(6)
C14 0.0213(8) 0.0171(8) 0.0127(7) -0.0009(6) 0.0019(6) 0.0028(6)
C15 0.0152(7) 0.0158(7) 0.0152(8) -0.0029(6) -0.0012(6) 0.0015(6)
O1W 0.0224(7) 0.0509(9) 0.0216(7) -0.0078(7) -0.0032(5) 0.0038(7)

loop_
_atom_type_symbol
_atom_type_description
_atom_type_scat_dispersion_real
_atom_type_scat_dispersion_imag
_atom_type_scat_source
C C 0.0033 0.0016 'International Tables Vol C Tables 4.2.6.8 and 6.1.1.4'
H H 0.0000 0.0000 'International Tables Vol C Tables 4.2.6.8 and 6.1.1.4'
N N 0.0061 0.0033 'International Tables Vol C Tables 4.2.6.8 and 6.1.1.4'
O O 0.0106 0.0060 'International Tables Vol C Tables 4.2.6.8 and 6.1.1.4'
Cl Cl 0.1484 0.1585 'International Tables Vol C Tables 4.2.6.8 and 6.1.1.4'
Cu Cu 0.3201 1.2651 'International Tables Vol C Tables 4.2.6.8 and 6.1.1.4'

loop_
_geom_angle_atom_site_label_1
_geom_angle_atom_site_label_2
_geom_angle_atom_site_label_3
_geom_angle
_geom_angle_site_symmetry_1
_geom_angle_site_symmetry_3
N7 Cu1 N1 177.58(6) 2_646 .
N7 Cu1 N3 91.48(5) 2_646 .
N1 Cu1 N3 87.65(5) . .
N7 Cu1 Cl1 88.45(4) 2_646 .
N1 Cu1 Cl1 90.21(4) . .
N3 Cu1 Cl1 125.19(4) . .
N7 Cu1 Cl2 91.58(4) 2_646 .
N1 Cu1 Cl2 90.75(4) . .
N3 Cu1 Cl2 95.41(4) . .
Cl1 Cu1 Cl2 139.391(18) . .
N5 O1 C9 108.59(11) . .
C1 N1 C5 118.48(14) . .
C1 N1 Cu1 117.03(11) . .
C5 N1 Cu1 124.48(11) . .
C7 N2 N3 110.78(13) . .
C7 N2 C6 130.31(14) . .
N3 N2 C6 118.87(13) . .
N4 N3 N2 108.09(12) . .
N4 N3 Cu1 129.16(10) . .
N2 N3 Cu1 118.53(10) . .
N3 N4 C8 107.93(13) . .
N6 N5 C10 113.39(13) . .
N6 N5 O1 118.68(13) . .
C10 N5 O1 127.92(13) . .
N7 N6 N5 106.31(12) . .
N6 N7 C11 109.79(13) . .
N6 N7 Cu1 123.48(11) . 2_656
C11 N7 Cu1 126.49(11) . 2_656
N1 C1 C2 122.30(16) . .
C3 C2 C1 119.33(16) . .
C2 C3 C4 118.78(15) . .
C3 C4 C5 119.01(15) . .
N1 C5 C4 122.09(15) . .
N1 C5 C6 117.40(14) . .
C4 C5 C6 120.48(14) . .
N2 C6 C5 111.37(13) . .
N2 C7 C8 104.30(14) . .
N4 C8 C7 108.90(14) . .
N4 C8 C9 121.82(15) . .
C7 C8 C9 129.01(15) . .
O1 C9 C8 108.48(13) . .
N5 C10 C11 102.36(14) . .
N5 C10 C15 134.53(15) . .
C11 C10 C15 123.11(15) . .
N7 C11 C10 108.11(14) . .
N7 C11 C12 130.98(15) . .
C10 C11 C12 120.90(15) . .
C13 C12 C11 116.54(15) . .
C12 C13 C14 121.79(15) . .
C15 C14 C13 122.38(15) . .
C14 C15 C10 115.23(15) . .

loop_
_geom_bond_atom_site_label_1
_geom_bond_atom_site_label_2
_geom_bond_distance
_geom_bond_site_symmetry_2
Cu1 N7 2.0106(13) 2_646
Cu1 N1 2.0270(13) .
Cu1 N3 2.1954(14) .
Cu1 Cl1 2.2607(5) .
Cu1 Cl2 2.3227(4) .
O1 N5 1.3735(17) .
O1 C9 1.4702(19) .
N1 C1 1.347(2) .
N1 C5 1.347(2) .
N2 C7 1.343(2) .
N2 N3 1.3454(18) .
N2 C6 1.4694(19) .
N3 N4 1.3095(19) .
N4 C8 1.363(2) .
N5 N6 1.3352(19) .
N5 C10 1.366(2) .
N6 N7 1.3108(19) .
N7 C11 1.377(2) .
N7 Cu1 2.0105(13) 2_656
C1 C2 1.383(2) .
C2 C3 1.381(3) .
C3 C4 1.390(2) .
C4 C5 1.390(2) .
C5 C6 1.510(2) .
C7 C8 1.376(2) .
C8 C9 1.483(2) .
C10 C11 1.397(2) .
C10 C15 1.403(2) .
C11 C12 1.405(2) .
C12 C13 1.378(2) .
C13 C14 1.421(2) .
C14 C15 1.378(2) .

loop_
_geom_hbond_atom_site_label_D
_geom_hbond_atom_site_label_H
_geom_hbond_atom_site_label_A
_geom_hbond_distance_DH
_geom_hbond_distance_HA
_geom_hbond_distance_DA
_geom_hbond_angle_DHA
_geom_hbond_site_symmetry_A
O1W H1WB O1 0.832(17) 2.51(2) 3.254(2) 149(3) 2_656
O1W H1WA N4 0.838(17) 2.117(18) 2.948(2) 171(3) .
